data_7052438
loop_
_publ_author_name
'Luminita Toma'
'Rodrigue Lescou\"ezec'
'Jacqueline Vaissermann'
'Patrick Herson'
'Val\'erie Marvaud'
'Francesc Lloret'
'Miguel Julve'

_publ_section_title
;
 [CrIII(L)(CN)4]-: a new building block in designing cyanide-bridged
 4,2-ribbon-like chains {[CrIII(L)(CN)4]2Mn(H2O)2}&#x00B7;nH2O [L =
 2-aminomethylpyridine (n = 6) and 1,10-phenanthroline (n = 4)]
;
_journal_issue 1
_journal_name_full 'New Journal of Chemistry'
_journal_page_first 210
_journal_paper_doi 10.1039/b413473g
_journal_volume 29
_journal_year 2005
_chemical_compound_source
;
?
;
_chemical_formula_moiety
;
' {[C20 H20 Cr2 Mn1 N12 O2], (H2 O)6}n '
;
_chemical_formula_sum 'C20 H32 Cr2 Mn N12 O8'
_chemical_formula_weight 727.47
_chemical_name_systematic
;
?
;
_space_group_IT_number 2
_symmetry_cell_setting triclinic
_symmetry_space_group_name_Hall '-P 1'
_symmetry_space_group_name_H-M 'P -1'
_atom_sites_solution_hydrogens geom
_atom_sites_solution_primary direct
_atom_sites_solution_secondary difmap
_audit_creation_date 04-19-07
_audit_creation_method CRYSTALS_ver_12-03-99
_cell_angle_alpha 101.66(4)
_cell_angle_beta 107.08(4)
_cell_angle_gamma 96.72(5)
_cell_formula_units_Z 1
_cell_length_a 7.191(5)
_cell_length_b 10.566(7)
_cell_length_c 11.906(5)
_cell_measurement_reflns_used 25
_cell_measurement_temperature 295
_cell_measurement_theta_max 14
_cell_measurement_theta_min 13
_cell_volume 831.7(9)
_computing_cell_refinement
;
Cad4 Express, (Straver, 1992)
;
_computing_data_collection
;
Cad4 Express, (Straver, 1992)
;
_computing_data_reduction
;
RC93 (Watkin, Prout & Lilley, 1994)
;
_computing_molecular_graphics
;
CAMERON (Watkin et al 1996)
;
_computing_publication_material
;
CRYSTALS (Watkin et al 2003)
;
_computing_structure_refinement
;
CRYSTALS (Watkin et al 2003)
;
_computing_structure_solution
;
SHELXS 86 (Sheldrick, 1986)
;
_diffrn_ambient_temperature 295
_diffrn_measured_fraction_theta_full 1.000
_diffrn_measured_fraction_theta_max 1.000
_diffrn_measurement_device_type
;
Enraf-Nonius CAD4
;
_diffrn_measurement_method \w/2\q
_diffrn_radiation_monochromator graphite
_diffrn_radiation_type 'Mo K\a'
_diffrn_radiation_wavelength 0.71073
_diffrn_reflns_av_R_equivalents 0.03
_diffrn_reflns_limit_h_max 8
_diffrn_reflns_limit_h_min 0
_diffrn_reflns_limit_k_max 12
_diffrn_reflns_limit_k_min -12
_diffrn_reflns_limit_l_max 13
_diffrn_reflns_limit_l_min -14
_diffrn_reflns_number 3182
_diffrn_reflns_theta_full 24.965
_diffrn_reflns_theta_max 24.965
_diffrn_reflns_theta_min 1.848
_diffrn_standards_decay_% 1.87
_diffrn_standards_interval_count 0
_diffrn_standards_interval_time 3600
_diffrn_standards_number 2
_exptl_absorpt_coefficient_mu 1.072
_exptl_absorpt_correction_T_max 0.81
_exptl_absorpt_correction_T_min 0.81
_exptl_absorpt_correction_type psi-scan
_exptl_absorpt_process_details
;
Azimutal absorption correction (North et al, 1968)
;
_exptl_crystal_colour ' yellow '
_exptl_crystal_density_diffrn 1.45
_exptl_crystal_description ' prism '
_exptl_crystal_F_000 357
_exptl_crystal_size_max 0.30
_exptl_crystal_size_mid 0.20
_exptl_crystal_size_min 0.20
_refine_diff_density_max 0.71
_refine_diff_density_min -0.53
_refine_ls_extinction_coef 1790(80)
_refine_ls_extinction_method 'Larson 1970 Crystallographic Computing eq 22'
_refine_ls_goodness_of_fit_ref 1.0327
_refine_ls_hydrogen_treatment refU
_refine_ls_matrix_type full
_refine_ls_number_parameters 198
_refine_ls_number_reflns 2668
_refine_ls_number_restraints 0
_refine_ls_R_factor_all 0.0630
_refine_ls_R_factor_gt 0.0599
_refine_ls_shift/su_max 0.000307
_refine_ls_structure_factor_coef F
_refine_ls_weighting_details
;
Method, part 1, Chebychev polynomial, (Watkin, 1994, Prince, 1982)
[weight] = 1.0/[A~0~*T~0~(x)+A~1~*T~1~(x) ... +A~n-1~]*T~n-1~(x)]
where A~i~ are the Chebychev coefficients listed below and x= Fcalc/Fmax
Method = Robust Weighting (Prince, 1982)
W = [weight] * [1-(deltaF/6*sigmaF)^2^]^2^
A~i~ are:
22.6 -7.99 16.0
;
_refine_ls_weighting_scheme calc
_refine_ls_wR_factor_all 0.0632
_refine_ls_wR_factor_gt 0.0618
_refine_ls_wR_factor_ref 0.0618
_reflns_limit_h_max 8
_reflns_limit_h_min -8
_reflns_limit_k_max 12
_reflns_limit_k_min -12
_reflns_limit_l_max 14
_reflns_limit_l_min 0
_reflns_number_gt 2668
_reflns_number_total 2925
_reflns_threshold_expression I>3.00u(I)
_cod_data_source_file b413473g.txt
_cod_data_source_block compound_3
_cod_depositor_comments
;
The following automatic conversions were performed:
'_atom_site_refinement_disorder_assembly' tag replaced with
'_atom_site_disorder_assembly'.

'_atom_site_refinement_disorder_group'
tag replaced with '_atom_site_disorder_group'.

Automatic conversion script
Id: cif_correct_tags 1383 2010-08-28 14:59:44Z saulius 

The following automatic conversions were performed:
'_symmetry_cell_setting' value 'Triclinic' changed to 'triclinic'
according to '/home/saulius/struct/CIF-dictionaries/cif_core.dic'
dictionary named 'cif_core.dic' version 2.4.1 from
2010-06-29.

'_refine_ls_hydrogen_treatment' value 'refU ' changed to
'refU' according to '/home/saulius/struct/CIF-dictionaries/cif_core.dic'
dictionary named 'cif_core.dic' version 2.4.1 from 2010-06-29.

Automatic conversion script
Id: cif_fix_enum 1527 2010-12-29 10:47:43Z saulius 
;
_cod_original_sg_symbol_H-M 'P -1 '
_cod_original_formula_sum ' C20 H32 Cr2 Mn1 N12 O8 '
_cod_database_code 7052438
_refine_ls_r_factor_ref 0.0599
_reflns_number_all 2924

loop_
_symmetry_equiv_pos_as_xyz
x,y,z
-x,-y,-z

loop_
_atom_site_label
_atom_site_type_symbol
_atom_site_fract_x
_atom_site_fract_y
_atom_site_fract_z
_atom_site_U_iso_or_equiv
_atom_site_occupancy
_atom_site_adp_type
_atom_site_refinement_flags_posn
_atom_site_refinement_flags_adp
_atom_site_refinement_flags_occupancy
_atom_site_disorder_assembly
_atom_site_disorder_group
_atom_site_attached_hydrogens
Mn1 Mn 1.0000 0.0000 0.0000 0.0343 1.0000 Uani S . . . . .
Cr1 Cr 0.70539(6) 0.26129(4) 0.31516(4) 0.0288 1.0000 Uani . . . . . .
O1 O 0.9823(5) -0.1601(3) 0.0912(3) 0.0689 1.0000 Uani . . . . . .
N1 N 0.8228(5) 0.0992(3) 0.0979(3) 0.0557 1.0000 Uani . . . . . .
N2 N 0.6660(9) 0.5074(5) 0.1985(5) 0.1054 1.0000 Uani . . . . . .
N3 N 1.1748(4) 0.3673(3) 0.4374(3) 0.0507 1.0000 Uani . . . . . .
N4 N 1.2669(4) 0.1133(3) 0.1511(3) 0.0488 1.0000 Uani . . . . . .
N11 N 0.6366(4) 0.3516(2) 0.4653(2) 0.0368 1.0000 Uani . . . . . .
N12 N 0.7255(4) 0.1165(2) 0.4095(2) 0.0336 1.0000 Uani . . . . . .
C1 C 0.7782(5) 0.1578(3) 0.1740(3) 0.0411 1.0000 Uani . . . . . .
C2 C 0.6788(6) 0.4195(4) 0.2410(4) 0.0564 1.0000 Uani . . . . . .
C3 C 1.0072(4) 0.3356(3) 0.3992(3) 0.0359 1.0000 Uani . . . . . .
C4 C 1.4169(4) 0.1723(3) 0.2145(3) 0.0361 1.0000 Uani . . . . . .
C11 C 0.7321(5) 0.2989(3) 0.5694(3) 0.0452 1.0000 Uani . . . . . .
C12 C 0.7381(4) 0.1571(3) 0.5263(3) 0.0373 1.0000 Uani . . . . . .
C13 C 0.7593(5) 0.0721(4) 0.6024(3) 0.0506 1.0000 Uani . . . . . .
C14 C 0.7664(5) -0.0569(4) 0.5558(4) 0.0531 1.0000 Uani . . . . . .
C15 C 0.7498(5) -0.0989(3) 0.4364(4) 0.0506 1.0000 Uani . . . . . .
C16 C 0.7298(5) -0.0108(3) 0.3654(3) 0.0419 1.0000 Uani . . . . . .
O11 O 0.1373(14) 0.4389(7) 0.1535(8) 0.1819 1.0000 Uani . . . . . .
O12 O 0.2340(13) 0.6752(10) 0.1028(13) 0.2722 1.0000 Uani . . . . . .
O13 O 0.6235(7) 0.7100(5) 0.0801(6) 0.1311 1.0000 Uani . . . . . .
H111 H 0.8690 0.3500 0.6131 0.081(5) 1.0000 Uiso . . . . . .
H112 H 0.6528 0.3075 0.6272 0.081(5) 1.0000 Uiso . . . . . .
H131 H 0.7683 0.1049 0.6899 0.081(5) 1.0000 Uiso . . . . . .
H141 H 0.7843 -0.1201 0.6094 0.081(5) 1.0000 Uiso . . . . . .
H151 H 0.7541 -0.1935 0.3996 0.081(5) 1.0000 Uiso . . . . . .
H161 H 0.7163 -0.0427 0.2772 0.081(5) 1.0000 Uiso . . . . . .
H11 H 0.8317 -0.2103 0.0640 0.081(5) 1.0000 Uiso . . . . . .
H12 H 1.0796 -0.2438 0.0813 0.081(5) 1.0000 Uiso . . . . . .

loop_
_atom_site_aniso_label
_atom_site_aniso_U_11
_atom_site_aniso_U_22
_atom_site_aniso_U_33
_atom_site_aniso_U_23
_atom_site_aniso_U_13
_atom_site_aniso_U_12
Mn1 0.0315(4) 0.0409(4) 0.0266(4) 0.0032(3) 0.0091(3) 0.0021(3)
Cr1 0.0292(3) 0.0268(3) 0.0299(3) 0.00718(18) 0.00886(19) 0.00475(18)
O1 0.0727(19) 0.0691(18) 0.0658(18) 0.0329(15) 0.0162(15) 0.0048(14)
N1 0.0486(16) 0.0692(19) 0.0485(17) 0.0007(15) 0.0250(14) 0.0081(14)
N2 0.139(4) 0.074(3) 0.109(4) 0.066(3) 0.021(3) 0.017(3)
N3 0.0386(15) 0.0365(14) 0.069(2) 0.0067(13) 0.0118(13) 0.0024(11)
N4 0.0389(15) 0.0597(17) 0.0407(15) 0.0038(13) 0.0105(12) 0.0035(13)
N11 0.0372(13) 0.0303(12) 0.0418(14) 0.0044(10) 0.0142(11) 0.0066(10)
N12 0.0323(12) 0.0318(12) 0.0375(13) 0.0102(10) 0.0113(10) 0.0060(9)
C1 0.0369(15) 0.0435(16) 0.0404(17) 0.0064(13) 0.0137(13) 0.0023(13)
C2 0.060(2) 0.053(2) 0.058(2) 0.0266(18) 0.0143(18) 0.0109(17)
C3 0.0366(16) 0.0273(13) 0.0421(16) 0.0071(11) 0.0122(12) 0.0041(11)
C4 0.0330(15) 0.0403(15) 0.0328(15) 0.0076(12) 0.0087(12) 0.0066(12)
C11 0.0548(18) 0.0448(17) 0.0332(15) 0.0052(13) 0.0141(14) 0.0068(14)
C12 0.0330(14) 0.0420(15) 0.0377(16) 0.0138(12) 0.0105(12) 0.0060(12)
C13 0.0434(17) 0.067(2) 0.0494(19) 0.0316(17) 0.0148(15) 0.0122(15)
C14 0.0469(18) 0.057(2) 0.070(2) 0.0378(19) 0.0238(17) 0.0176(15)
C15 0.0446(17) 0.0393(17) 0.077(3) 0.0257(16) 0.0242(17) 0.0140(13)
C16 0.0418(16) 0.0307(14) 0.0571(19) 0.0119(13) 0.0197(14) 0.0107(12)
O11 0.259(9) 0.131(5) 0.198(7) 0.054(5) 0.124(7) 0.050(5)
O12 0.200(7) 0.268(9) 0.542(19) 0.300(12) 0.227(10) 0.165(7)
O13 0.094(3) 0.145(4) 0.197(5) 0.126(4) 0.052(3) 0.028(3)

loop_
_atom_type_symbol
_atom_type_scat_dispersion_real
_atom_type_scat_dispersion_imag
_atom_type_scat_Cromer_Mann_a1
_atom_type_scat_Cromer_Mann_b1
_atom_type_scat_Cromer_Mann_a2
_atom_type_scat_Cromer_Mann_b2
_atom_type_scat_Cromer_Mann_a3
_atom_type_scat_Cromer_Mann_b3
_atom_type_scat_Cromer_Mann_a4
_atom_type_scat_Cromer_Mann_b4
_atom_type_scat_Cromer_Mann_c
_atom_type_scat_source
'C   ' 0.0033 0.0016 2.3100 20.8439 1.0200 10.2075 1.5886 0.5687 0.8650 51.6512 0.2156 International_Tables_Vol_IV_Table_2.2B
'H   ' 0.0000 0.0000 0.4930 10.5109 0.3229 26.1257 0.1402 3.1424 0.0408 57.7998 0.0030 International_Tables_Vol_IV_Table_2.2B
'Cr  ' 0.3209 0.6236 10.6406 6.1038 7.3537 0.3920 3.3240 20.2626 1.4922 98.7399 1.1832 International_Tables_Vol_IV_Table_2.2B
'Mn  ' 0.3368 0.7283 11.2819 5.3409 7.3573 0.3432 3.0193 17.8674 2.2441 83.7543 1.0896 International_Tables_Vol_IV_Table_2.2B
'N   ' 0.0061 0.0033 12.2126 0.0057 3.1322 9.8933 2.0125 28.9975 1.1663 0.5826 -11.5290 International_Tables_Vol_IV_Table_2.2B
'O   ' 0.0106 0.0060 3.0485 13.2771 2.2868 5.7011 1.5463 0.3239 0.8670 32.9089 0.2508 International_Tables_Vol_IV_Table_2.2B

loop_
_geom_angle_atom_site_label_1
_geom_angle_site_symmetry_1
_geom_angle_atom_site_label_2
_geom_angle_site_symmetry_2
_geom_angle_atom_site_label_3
_geom_angle_site_symmetry_3
_geom_angle
_geom_angle_publ_flag
N4 . Mn1 . N1 . 87.60(11) yes
N4 . Mn1 . O1 . 91.28(12) yes
N1 . Mn1 . O1 . 89.57(13) yes
N4 . Mn1 . N1 2_755 92.40(11) yes
N1 . Mn1 . N1 2_755 179.995 yes
O1 . Mn1 . N1 2_755 90.43(13) yes
N4 . Mn1 . O1 2_755 88.72(12) yes
N1 . Mn1 . O1 2_755 90.43(13) yes
O1 . Mn1 . O1 2_755 179.995 yes
N1 2_755 Mn1 . O1 2_755 89.57(13) yes
N4 . Mn1 . N4 2_755 179.995 yes
N1 . Mn1 . N4 2_755 92.40(12) yes
O1 . Mn1 . N4 2_755 88.72(12) yes
N1 2_755 Mn1 . N4 2_755 87.60(12) yes
O1 2_755 Mn1 . N4 2_755 91.28(12) yes
C3 . Cr1 . C2 . 89.63(14) yes
C3 . Cr1 . C1 . 86.91(12) yes
C2 . Cr1 . C1 . 92.16(16) yes
C3 . Cr1 . N12 . 90.19(10) yes
C2 . Cr1 . N12 . 172.42(14) yes
C1 . Cr1 . N12 . 95.40(12) yes
C3 . Cr1 . N11 . 92.69(11) yes
C2 . Cr1 . N11 . 93.14(15) yes
C1 . Cr1 . N11 . 174.68(11) yes
N12 . Cr1 . N11 . 79.30(10) yes
H12 . O1 . H11 . 106.320 no
H12 . O1 . Mn1 . 120.305 no
H11 . O1 . Mn1 . 109.847 no
C1 . N1 . Mn1 . 161.3(3) yes
C4 . N4 . Mn1 . 169.0(3) yes
C11 . N11 . Cr1 . 109.40(18) yes
C16 . N12 . C12 . 118.6(3) yes
C16 . N12 . Cr1 . 126.4(2) yes
C12 . N12 . Cr1 . 114.95(19) yes
N1 . C1 . Cr1 . 178.0(3) yes
N2 . C2 . Cr1 . 178.8(5) yes
N3 . C3 . Cr1 . 173.6(3) yes
N4 . C4 . Cr1 1_655 172.0(3) yes
H112 . C11 . H111 . 108.755 no
H112 . C11 . C12 . 108.974 no
H111 . C11 . C12 . 110.029 no
H112 . C11 . N11 . 109.061 no
H111 . C11 . N11 . 109.916 no
C12 . C11 . N11 . 110.1(2) yes
C13 . C12 . N12 . 121.6(3) yes
C13 . C12 . C11 . 122.4(3) yes
N12 . C12 . C11 . 115.9(3) yes
H131 . C13 . C14 . 121.072 no
H131 . C13 . C12 . 120.166 no
C14 . C13 . C12 . 118.8(3) yes
H141 . C14 . C15 . 119.963 no
H141 . C14 . C13 . 120.355 no
C15 . C14 . C13 . 119.7(3) yes
H151 . C15 . C16 . 119.421 no
H151 . C15 . C14 . 121.395 no
C16 . C15 . C14 . 119.2(3) yes
H161 . C16 . N12 . 119.096 no
H161 . C16 . C15 . 118.743 no
N12 . C16 . C15 . 122.2(3) yes

loop_
_geom_bond_atom_site_label_1
_geom_bond_site_symmetry_1
_geom_bond_atom_site_label_2
_geom_bond_site_symmetry_2
_geom_bond_distance
_geom_bond_publ_flag
Mn1 . N4 . 2.217(3) yes
Mn1 . N1 . 2.184(3) yes
Mn1 . O1 . 2.198(3) yes
Mn1 . N1 2_755 2.184(3) yes
Mn1 . O1 2_755 2.198(3) yes
Mn1 . N4 2_755 2.217(3) yes
Cr1 . C3 . 2.082(3) yes
Cr1 . C2 . 2.045(4) yes
Cr1 . C1 . 2.050(3) yes
Cr1 . N12 . 2.068(2) yes
Cr1 . N11 . 2.071(3) yes
O1 . H12 . 1.198 no
O1 . H11 . 1.072 no
N1 . C1 . 1.140(5) yes
N2 . C2 . 1.145(5) yes
N3 . C3 . 1.138(4) yes
N4 . C4 . 1.139(4) yes
N11 . C11 . 1.478(4) yes
N12 . C16 . 1.349(4) yes
N12 . C12 . 1.343(4) yes
C11 . H112 . 1.013 no
C11 . H111 . 0.996 no
C11 . C12 . 1.492(4) yes
C12 . C13 . 1.389(5) yes
C13 . H131 . 1.010 no
C13 . C14 . 1.377(6) yes
C14 . H141 . 1.006 no
C14 . C15 . 1.366(6) yes
C15 . H151 . 1.014 no
C15 . C16 . 1.371(5) yes
C16 . H161 . 1.007 no
